data_7243156
loop_
_publ_author_name
'Ren, Zhu-Meng'
'Wang, Lu-Lu'
'Wang, Jin-Miao'
'Zhu, Bin'
'Gao, Qiang'
'Wang, Mei'
'Shao, Feng'
'Fan, Yu-Hua'

_publ_section_title
;
 Five novel MOFs with various dimensions as efficient catalysts for oxygen
 evolution reactions
;
_journal_issue 32
_journal_name_full CrystEngComm
_journal_page_first 5475
_journal_page_last 5480
_journal_paper_doi 10.1039/D1CE00762A
_journal_volume 23
_journal_year 2021
_chemical_formula_moiety 'C46 H34 Mn2 N6 O12, H2 O'
_chemical_formula_sum 'C46 H36 Mn2 N6 O13'
_chemical_formula_weight 990.69
_space_group_crystal_system triclinic
_space_group_IT_number 2
_space_group_name_Hall '-P 1'
_space_group_name_H-M_alt 'P -1'
_atom_sites_solution_hydrogens mixed
_atom_sites_solution_primary dual
_audit_creation_date 2020-09-24
_audit_creation_method
;
Olex2 1.2
(compiled 2018.05.29 svn.r3508 for OlexSys, GUI svn.r5506)
;
_audit_update_record
;
2021-01-15 deposited with the CCDC.	2021-07-07 downloaded from the CCDC.
;
_cell_angle_alpha 67.814(2)
_cell_angle_beta 71.390(2)
_cell_angle_gamma 68.5160(10)
_cell_formula_units_Z 1
_cell_length_a 10.0622(5)
_cell_length_b 10.4320(5)
_cell_length_c 11.9877(6)
_cell_measurement_reflns_used 5533
_cell_measurement_temperature 170
_cell_measurement_theta_max 26.422
_cell_measurement_theta_min 2.196
_cell_volume 1060.07(9)
_computing_cell_refinement 'SAINT V8.40A (?, 2016)'
_computing_data_reduction 'SAINT V8.40A (?, 2016)'
_computing_molecular_graphics 'Olex2 (Dolomanov et al., 2009)'
_computing_publication_material 'Olex2 (Dolomanov et al., 2009)'
_computing_structure_refinement 'ShelXL (Sheldrick, 2015)'
_computing_structure_solution 'XT (Sheldrick, 2015)'
_diffrn_ambient_temperature 170.0
_diffrn_measured_fraction_theta_full 0.991
_diffrn_measured_fraction_theta_max 0.985
_diffrn_measurement_device_type 'Bruker D8 VENTURE'
_diffrn_measurement_method '\f and \w scans'
_diffrn_radiation_type MoK\a
_diffrn_radiation_wavelength 0.71073
_diffrn_reflns_av_R_equivalents 0.0464
_diffrn_reflns_av_unetI/netI 0.0537
_diffrn_reflns_Laue_measured_fraction_full 0.991
_diffrn_reflns_Laue_measured_fraction_max 0.985
_diffrn_reflns_limit_h_max 12
_diffrn_reflns_limit_h_min -10
_diffrn_reflns_limit_k_max 13
_diffrn_reflns_limit_k_min -13
_diffrn_reflns_limit_l_max 15
_diffrn_reflns_limit_l_min -14
_diffrn_reflns_number 12081
_diffrn_reflns_point_group_measured_fraction_full 0.991
_diffrn_reflns_point_group_measured_fraction_max 0.985
_diffrn_reflns_theta_full 25.242
_diffrn_reflns_theta_max 26.422
_diffrn_reflns_theta_min 2.196
_diffrn_standards_number 0
_exptl_absorpt_coefficient_mu 0.673
_exptl_absorpt_correction_T_max 0.2603
_exptl_absorpt_correction_T_min 0.2159
_exptl_absorpt_correction_type multi-scan
_exptl_absorpt_process_details
'SADABS-2016/2 (Bruker,2016/2) was used for absorption correction. wR2(int) was 0.1050 before and 0.0580 after correction. The Ratio of minimum to maximum transmission is 0.8294. The \l/2 correction factor is Not present.'
_exptl_crystal_colour colourless
_exptl_crystal_colour_primary colourless
_exptl_crystal_density_diffrn 1.552
_exptl_crystal_description block
_exptl_crystal_F_000 508
_exptl_crystal_size_max 0.15
_exptl_crystal_size_mid 0.09
_exptl_crystal_size_min 0.05
_refine_diff_density_max 0.357
_refine_diff_density_min -0.446
_refine_diff_density_rms 0.070
_refine_ls_extinction_method none
_refine_ls_goodness_of_fit_ref 1.057
_refine_ls_hydrogen_treatment mixed
_refine_ls_matrix_type full
_refine_ls_number_parameters 319
_refine_ls_number_reflns 4292
_refine_ls_number_restraints 2
_refine_ls_restrained_S_all 1.056
_refine_ls_R_factor_all 0.0599
_refine_ls_R_factor_gt 0.0402
_refine_ls_shift/su_max 0.001
_refine_ls_shift/su_mean 0.000
_refine_ls_structure_factor_coef Fsqd
_refine_ls_weighting_details 'w=1/[\s^2^(Fo^2^)+(0.0303P)^2^+0.9248P] where P=(Fo^2^+2Fc^2^)/3'
_refine_ls_weighting_scheme calc
_refine_ls_wR_factor_gt 0.0865
_refine_ls_wR_factor_ref 0.1018
_reflns_Friedel_coverage 0.000
_reflns_number_gt 3416
_reflns_number_total 4292
_reflns_threshold_expression 'I > 2\s(I)'
_cod_data_source_file d1ce00762a2.cif
_cod_data_source_block 0924zghy11_0m
_cod_depositor_comments 'Adding full bibliography for 7243154--7243158.cif.'
_cod_database_code 7243156
_shelx_shelxl_version_number 2018/3
_shelx_space_group_comment
;
The symmetry employed for this shelxl refinement is uniquely defined
by the following loop, which should always be used as a source of
symmetry information in preference to the above space-group names.
They are only intended as comments.
;
_shelx_estimated_absorpt_t_max 0.967
_shelx_estimated_absorpt_t_min 0.906
_olex2_refinement_description
;
1. Fixed Uiso
 At 1.2 times of:
  All C(H) groups
 At 1.5 times of:
  All O(H,H) groups
2. Restrained distances
 O5-H5B = O5-H5A
 0.87 with sigma of 0.02
3. Others
 Fixed Sof: O7(0.5) H7A(0.5) H7B(0.5)
4.a Free rotating group:
 O7(H7A,H7B)
4.b Rotating group:
 O6(H6A,H6B)
4.c Aromatic/amide H refined with riding coordinates:
 C7(H7), C20(H20), C9(H9), C16(H16), C18(H18), C2(H2), C14(H14), C13(H13),
 C15(H15), C1(H1), C12(H12), C4(H4), C5(H5)
;
_olex2_submission_special_instructions 'No special instructions were received'

loop_
_space_group_symop_operation_xyz
'x, y, z'
'-x, -y, -z'

loop_
_atom_site_label
_atom_site_type_symbol
_atom_site_fract_x
_atom_site_fract_y
_atom_site_fract_z
_atom_site_U_iso_or_equiv
_atom_site_adp_type
_atom_site_occupancy
_atom_site_site_symmetry_order
_atom_site_calc_flag
_atom_site_refinement_flags_posn
_atom_site_refinement_flags_adp
_atom_site_refinement_flags_occupancy
_atom_site_disorder_assembly
_atom_site_disorder_group
Mn01 Mn 0.92932(4) 0.77163(4) 0.97082(4) 0.02244(12) Uani 1 1 d . . . . .
O1 O 0.14455(18) 0.65526(18) 0.87892(17) 0.0265(4) Uani 1 1 d . . . . .
O6 O 0.8140(2) 0.91915(19) 1.08056(18) 0.0357(5) Uani 1 1 d . . . . .
H6A H 0.720057 0.949599 1.079627 0.054 Uiso 1 1 d GR . . . .
H6B H 0.842420 0.998453 1.045324 0.054 Uiso 1 1 d GR . . . .
O5 O 0.9468(2) 0.5812(2) 1.13612(18) 0.0303(4) Uani 1 1 d D . . . .
O2 O 0.14911(18) 0.81735(19) 0.95220(17) 0.0284(4) Uani 1 1 d . . . . .
O4 O 0.84010(19) 0.65760(19) 0.90689(18) 0.0325(4) Uani 1 1 d . . . . .
O3 O 0.6431(2) 0.7494(2) 1.03002(19) 0.0381(5) Uani 1 1 d . . . . .
N2 N 0.2532(2) 0.5629(2) 0.51842(19) 0.0236(5) Uani 1 1 d . . . . .
N3 N 0.1112(2) 1.0430(2) 0.2030(2) 0.0293(5) Uani 1 1 d . . . . .
C22 C 0.2142(3) 0.7205(3) 0.8980(2) 0.0218(5) Uani 1 1 d . . . . .
C19 C 0.6130(3) 0.6576(3) 0.8881(2) 0.0231(5) Uani 1 1 d . . . . .
C7 C 0.3782(3) 0.4593(3) 0.6858(2) 0.0234(5) Uani 1 1 d . . . . .
H7 H 0.425200 0.375258 0.742254 0.028 Uiso 1 1 calc R . . . .
C8 C 0.3724(3) 0.5956(3) 0.6836(2) 0.0214(5) Uani 1 1 d . . . . .
C6 C 0.3139(3) 0.4483(3) 0.6038(2) 0.0215(5) Uani 1 1 d . . . . .
C21 C 0.3780(3) 0.6795(2) 0.8568(2) 0.0196(5) Uani 1 1 d . . . . .
C17 C 0.4482(3) 0.6134(2) 0.7634(2) 0.0212(5) Uani 1 1 d . . . . .
C20 C 0.4612(3) 0.7007(2) 0.9185(2) 0.0222(5) Uani 1 1 d . . . . .
H20 H 0.413302 0.745301 0.982230 0.027 Uiso 1 1 calc R . . . .
C9 C 0.3081(3) 0.7146(3) 0.5958(2) 0.0230(5) Uani 1 1 d . . . . .
H9 H 0.301644 0.809151 0.592395 0.028 Uiso 1 1 calc R . . . .
C23 C 0.7026(3) 0.6892(3) 0.9483(2) 0.0259(6) Uani 1 1 d . . . . .
C10 C 0.2531(3) 0.6943(3) 0.5130(2) 0.0234(5) Uani 1 1 d . . . . .
N1 N 0.2930(3) 0.0466(3) 0.5999(3) 0.0482(7) Uani 1 1 d . . . . .
C3 C 0.3075(3) 0.3072(3) 0.6062(2) 0.0260(6) Uani 1 1 d . . . . .
C11 C 0.1984(3) 0.8153(3) 0.4086(2) 0.0244(5) Uani 1 1 d . . . . .
C16 C 0.6001(3) 0.5699(3) 0.7342(3) 0.0306(6) Uani 1 1 d . . . . .
H16 H 0.648821 0.524619 0.670890 0.037 Uiso 1 1 calc R . . . .
C18 C 0.6813(3) 0.5915(3) 0.7958(3) 0.0300(6) Uani 1 1 d . . . . .
H18 H 0.784900 0.560673 0.774655 0.036 Uiso 1 1 calc R . . . .
C2 C 0.4107(3) 0.1788(3) 0.6445(3) 0.0313(6) Uani 1 1 d . . . . .
H2 H 0.488699 0.176698 0.674124 0.038 Uiso 1 1 calc R . . . .
C14 C 0.1322(3) 0.9058(3) 0.2121(3) 0.0383(7) Uani 1 1 d . . . . .
H14 H 0.117089 0.885900 0.146776 0.046 Uiso 1 1 calc R . . . .
C13 C 0.1294(4) 1.0662(3) 0.2987(3) 0.0403(7) Uani 1 1 d . . . . .
H13 H 0.111475 1.163017 0.296451 0.048 Uiso 1 1 calc R . . . .
C15 C 0.1746(3) 0.7915(3) 0.3114(3) 0.0379(7) Uani 1 1 d . . . . .
H15 H 0.187551 0.695939 0.313134 0.045 Uiso 1 1 calc R . . . .
C1 C 0.3991(3) 0.0526(3) 0.6394(3) 0.0392(7) Uani 1 1 d . . . . .
H1 H 0.471466 -0.034619 0.665736 0.047 Uiso 1 1 calc R . . . .
C12 C 0.1726(4) 0.9577(3) 0.4003(3) 0.0401(7) Uani 1 1 d . . . . .
H12 H 0.184757 0.980889 0.465221 0.048 Uiso 1 1 calc R . . . .
C4 C 0.1954(3) 0.3021(3) 0.5651(3) 0.0410(7) Uani 1 1 d . . . . .
H4 H 0.121852 0.387595 0.537601 0.049 Uiso 1 1 calc R . . . .
C5 C 0.1929(4) 0.1713(4) 0.5649(4) 0.0546(10) Uani 1 1 d . . . . .
H5 H 0.114503 0.169589 0.538134 0.066 Uiso 1 1 calc R . . . .
O7 O 0.5116(5) 0.9785(4) 1.1032(4) 0.0441(10) Uani 0.5 1 d . . P . .
H7A H 0.497213 1.054495 1.039973 0.066 Uiso 0.5 1 d G . P . .
H7B H 0.525904 0.906875 1.076325 0.066 Uiso 0.5 1 d G . P . .
H5A H 1.024(3) 0.511(3) 1.121(4) 0.078(13) Uiso 1 1 d D . . . .
H5B H 0.873(3) 0.548(4) 1.152(4) 0.090(15) Uiso 1 1 d D . . . .

loop_
_atom_site_aniso_label
_atom_site_aniso_U_11
_atom_site_aniso_U_22
_atom_site_aniso_U_33
_atom_site_aniso_U_23
_atom_site_aniso_U_13
_atom_site_aniso_U_12
Mn01 0.0198(2) 0.0241(2) 0.0248(2) -0.00857(16) -0.00745(16) -0.00393(15)
O1 0.0182(8) 0.0327(9) 0.0342(11) -0.0149(8) -0.0045(8) -0.0091(7)
O6 0.0356(11) 0.0319(10) 0.0395(12) -0.0159(9) 0.0012(9) -0.0116(9)
O5 0.0267(10) 0.0323(10) 0.0297(11) -0.0065(8) -0.0077(9) -0.0071(9)
O2 0.0208(9) 0.0333(10) 0.0358(11) -0.0195(9) -0.0054(8) -0.0037(8)
O4 0.0253(10) 0.0353(10) 0.0426(12) -0.0084(9) -0.0159(9) -0.0107(8)
O3 0.0414(11) 0.0411(11) 0.0428(12) -0.0202(10) -0.0219(10) -0.0044(9)
N2 0.0232(11) 0.0285(11) 0.0229(11) -0.0113(9) -0.0043(9) -0.0081(9)
N3 0.0310(12) 0.0300(12) 0.0282(13) -0.0081(10) -0.0115(10) -0.0060(10)
C22 0.0196(12) 0.0236(12) 0.0217(13) -0.0063(10) -0.0062(10) -0.0044(10)
C19 0.0235(12) 0.0251(12) 0.0230(13) -0.0051(10) -0.0081(11) -0.0088(10)
C7 0.0207(12) 0.0242(12) 0.0246(14) -0.0073(10) -0.0049(11) -0.0055(10)
C8 0.0178(12) 0.0266(12) 0.0218(13) -0.0097(10) -0.0019(10) -0.0078(10)
C6 0.0215(12) 0.0255(12) 0.0197(13) -0.0099(10) -0.0016(10) -0.0080(10)
C21 0.0189(12) 0.0183(11) 0.0212(13) -0.0038(10) -0.0054(10) -0.0057(9)
C17 0.0224(12) 0.0228(12) 0.0202(13) -0.0056(10) -0.0072(10) -0.0067(10)
C20 0.0240(12) 0.0207(12) 0.0234(13) -0.0071(10) -0.0065(11) -0.0060(10)
C9 0.0250(13) 0.0218(12) 0.0260(14) -0.0093(10) -0.0075(11) -0.0067(10)
C23 0.0273(14) 0.0211(12) 0.0298(15) -0.0011(11) -0.0153(12) -0.0060(11)
C10 0.0218(12) 0.0260(13) 0.0244(14) -0.0104(11) -0.0059(11) -0.0051(10)
N1 0.0486(16) 0.0419(15) 0.0630(19) -0.0301(14) 0.0034(14) -0.0201(13)
C3 0.0289(14) 0.0288(13) 0.0236(14) -0.0122(11) -0.0007(11) -0.0110(11)
C11 0.0255(13) 0.0263(13) 0.0238(13) -0.0090(11) -0.0085(11) -0.0052(10)
C16 0.0222(13) 0.0411(15) 0.0319(15) -0.0183(13) -0.0050(12) -0.0055(12)
C18 0.0182(12) 0.0412(15) 0.0331(15) -0.0156(13) -0.0074(11) -0.0044(11)
C2 0.0349(15) 0.0273(14) 0.0330(16) -0.0099(12) -0.0046(13) -0.0114(12)
C14 0.058(2) 0.0353(15) 0.0329(16) -0.0073(13) -0.0250(15) -0.0146(14)
C13 0.068(2) 0.0268(14) 0.0279(16) -0.0084(12) -0.0214(15) -0.0045(14)
C15 0.0562(19) 0.0281(14) 0.0383(17) -0.0089(12) -0.0240(15) -0.0108(13)
C1 0.0481(18) 0.0288(15) 0.0380(17) -0.0129(13) -0.0009(15) -0.0115(13)
C12 0.066(2) 0.0309(15) 0.0295(16) -0.0122(12) -0.0237(15) -0.0047(14)
C4 0.0335(15) 0.0372(16) 0.064(2) -0.0266(15) -0.0147(15) -0.0074(13)
C5 0.0423(18) 0.056(2) 0.089(3) -0.046(2) -0.0101(19) -0.0171(16)
O7 0.041(2) 0.037(2) 0.053(3) -0.019(2) -0.016(2) 0.002(2)

loop_
_atom_type_symbol
_atom_type_description
_atom_type_scat_dispersion_real
_atom_type_scat_dispersion_imag
_atom_type_scat_source
C C 0.0033 0.0016 'International Tables Vol C Tables 4.2.6.8 and 6.1.1.4'
H H 0.0000 0.0000 'International Tables Vol C Tables 4.2.6.8 and 6.1.1.4'
Mn Mn 0.3368 0.7283 'International Tables Vol C Tables 4.2.6.8 and 6.1.1.4'
N N 0.0061 0.0033 'International Tables Vol C Tables 4.2.6.8 and 6.1.1.4'
O O 0.0106 0.0060 'International Tables Vol C Tables 4.2.6.8 and 6.1.1.4'

loop_
_geom_angle_atom_site_label_1
_geom_angle_atom_site_label_2
_geom_angle_atom_site_label_3
_geom_angle
_geom_angle_site_symmetry_1
_geom_angle_site_symmetry_3
_geom_angle_publ_flag
O1 Mn01 O2 57.35(6) 1_655 1_655 ?
O1 Mn01 N3 94.15(8) 1_655 2_676 ?
O1 Mn01 C22 28.49(7) 1_655 1_655 ?
O6 Mn01 O1 146.64(7) . 1_655 ?
O6 Mn01 O5 92.47(7) . . ?
O6 Mn01 O2 89.61(7) . 1_655 ?
O6 Mn01 O4 128.46(8) . . ?
O6 Mn01 N3 89.94(8) . 2_676 ?
O6 Mn01 C22 118.32(8) . 1_655 ?
O5 Mn01 O1 87.89(7) . 1_655 ?
O5 Mn01 O2 97.38(7) . 1_655 ?
O5 Mn01 N3 172.25(7) . 2_676 ?
O5 Mn01 C22 92.64(7) . 1_655 ?
O2 Mn01 C22 28.86(7) 1_655 1_655 ?
O4 Mn01 O1 84.86(7) . 1_655 ?
O4 Mn01 O5 85.98(7) . . ?
O4 Mn01 O2 141.74(7) . 1_655 ?
O4 Mn01 N3 86.76(7) . 2_676 ?
O4 Mn01 C22 113.21(7) . 1_655 ?
N3 Mn01 O2 90.00(7) 2_676 1_655 ?
N3 Mn01 C22 92.71(8) 2_676 1_655 ?
C22 O1 Mn01 93.94(14) . 1_455 ?
Mn01 O6 H6A 110.3 . . ?
Mn01 O6 H6B 109.5 . . ?
H6A O6 H6B 103.7 . . ?
Mn01 O5 H5A 111(3) . . ?
Mn01 O5 H5B 108(3) . . ?
H5A O5 H5B 105(4) . . ?
C22 O2 Mn01 87.55(14) . 1_455 ?
C23 O4 Mn01 107.73(16) . . ?
C6 N2 C10 118.2(2) . . ?
C14 N3 Mn01 123.31(18) . 2_676 ?
C14 N3 C13 116.2(2) . . ?
C13 N3 Mn01 120.23(18) . 2_676 ?
O1 C22 Mn01 57.57(12) . 1_455 ?
O1 C22 O2 121.1(2) . . ?
O1 C22 C21 118.3(2) . . ?
O2 C22 Mn01 63.59(12) . 1_455 ?
O2 C22 C21 120.5(2) . . ?
C21 C22 Mn01 175.48(17) . 1_455 ?
C20 C19 C23 121.2(2) . . ?
C18 C19 C20 118.8(2) . . ?
C18 C19 C23 119.9(2) . . ?
C8 C7 H7 120.6 . . ?
C8 C7 C6 118.9(2) . . ?
C6 C7 H7 120.6 . . ?
C7 C8 C17 121.1(2) . . ?
C9 C8 C7 118.3(2) . . ?
C9 C8 C17 120.3(2) . . ?
N2 C6 C7 122.8(2) . . ?
N2 C6 C3 115.3(2) . . ?
C7 C6 C3 121.9(2) . . ?
C17 C21 C22 121.4(2) . . ?
C17 C21 C20 119.6(2) . . ?
C20 C21 C22 118.9(2) . . ?
C21 C17 C8 124.8(2) . . ?
C16 C17 C8 116.1(2) . . ?
C16 C17 C21 118.9(2) . . ?
C19 C20 C21 121.1(2) . . ?
C19 C20 H20 119.5 . . ?
C21 C20 H20 119.5 . . ?
C8 C9 H9 120.3 . . ?
C8 C9 C10 119.4(2) . . ?
C10 C9 H9 120.3 . . ?
O4 C23 C19 116.8(2) . . ?
O3 C23 O4 122.4(2) . . ?
O3 C23 C19 120.7(2) . . ?
N2 C10 C9 122.3(2) . . ?
N2 C10 C11 115.8(2) . . ?
C9 C10 C11 121.9(2) . . ?
C1 N1 C5 116.1(3) . . ?
C2 C3 C6 123.1(2) . . ?
C2 C3 C4 117.3(2) . . ?
C4 C3 C6 119.5(2) . . ?
C15 C11 C10 121.7(2) . . ?
C12 C11 C10 122.3(2) . . ?
C12 C11 C15 116.0(2) . . ?
C17 C16 H16 119.5 . . ?
C18 C16 C17 121.0(3) . . ?
C18 C16 H16 119.5 . . ?
C19 C18 H18 119.7 . . ?
C16 C18 C19 120.6(2) . . ?
C16 C18 H18 119.7 . . ?
C3 C2 H2 120.4 . . ?
C3 C2 C1 119.3(3) . . ?
C1 C2 H2 120.4 . . ?
N3 C14 H14 118.3 . . ?
N3 C14 C15 123.4(3) . . ?
C15 C14 H14 118.3 . . ?
N3 C13 H13 118.2 . . ?
N3 C13 C12 123.7(3) . . ?
C12 C13 H13 118.2 . . ?
C11 C15 H15 119.8 . . ?
C14 C15 C11 120.3(3) . . ?
C14 C15 H15 119.8 . . ?
N1 C1 C2 123.9(3) . . ?
N1 C1 H1 118.0 . . ?
C2 C1 H1 118.0 . . ?
C11 C12 H12 119.8 . . ?
C13 C12 C11 120.3(3) . . ?
C13 C12 H12 119.8 . . ?
C3 C4 H4 120.5 . . ?
C5 C4 C3 118.9(3) . . ?
C5 C4 H4 120.5 . . ?
N1 C5 C4 124.5(3) . . ?
N1 C5 H5 117.8 . . ?
C4 C5 H5 117.8 . . ?
H7A O7 H7B 104.5 . . ?

loop_
_geom_bond_atom_site_label_1
_geom_bond_atom_site_label_2
_geom_bond_distance
_geom_bond_site_symmetry_2
_geom_bond_publ_flag
Mn01 O1 2.2224(17) 1_655 ?
Mn01 O6 2.1661(18) . ?
Mn01 O5 2.2130(19) . ?
Mn01 O2 2.3549(17) 1_655 ?
Mn01 O4 2.1722(17) . ?
Mn01 N3 2.274(2) 2_676 ?
Mn01 C22 2.627(2) 1_655 ?
O1 C22 1.256(3) . ?
O6 H6A 0.8820 . ?
O6 H6B 0.8816 . ?
O5 H5A 0.874(19) . ?
O5 H5B 0.868(19) . ?
O2 C22 1.269(3) . ?
O4 C23 1.273(3) . ?
O3 C23 1.236(3) . ?
N2 C6 1.337(3) . ?
N2 C10 1.348(3) . ?
N3 C14 1.334(3) . ?
N3 C13 1.335(3) . ?
C22 C21 1.506(3) . ?
C19 C20 1.390(3) . ?
C19 C23 1.502(3) . ?
C19 C18 1.384(4) . ?
C7 H7 0.9500 . ?
C7 C8 1.392(3) . ?
C7 C6 1.395(3) . ?
C8 C17 1.494(3) . ?
C8 C9 1.389(3) . ?
C6 C3 1.486(3) . ?
C21 C17 1.396(3) . ?
C21 C20 1.397(3) . ?
C17 C16 1.392(3) . ?
C20 H20 0.9500 . ?
C9 H9 0.9500 . ?
C9 C10 1.390(3) . ?
C10 C11 1.483(3) . ?
N1 C1 1.327(4) . ?
N1 C5 1.334(4) . ?
C3 C2 1.380(4) . ?
C3 C4 1.391(4) . ?
C11 C15 1.385(4) . ?
C11 C12 1.381(4) . ?
C16 H16 0.9500 . ?
C16 C18 1.381(3) . ?
C18 H18 0.9500 . ?
C2 H2 0.9500 . ?
C2 C1 1.388(4) . ?
C14 H14 0.9500 . ?
C14 C15 1.378(4) . ?
C13 H13 0.9500 . ?
C13 C12 1.375(4) . ?
C15 H15 0.9500 . ?
C1 H1 0.9500 . ?
C12 H12 0.9500 . ?
C4 H4 0.9500 . ?
C4 C5 1.374(4) . ?
C5 H5 0.9500 . ?
O7 H7A 0.8700 . ?
O7 H7B 0.8698 . ?
